data_4307703
loop_
_publ_author_name
'Arthur J. Esswein'
'Jillian L. Dempsey'
'Daniel G. Nocera'

_publ_section_title
;
A RhII-AuII Bimetallic Core with a Direct Metal-Metal Bond
;
_journal_name_full 'Inorganic Chemistry'
_journal_page_first 2362
_journal_page_last 2364
_journal_paper_doi 10.1021/ic062203f
_journal_volume 46
_journal_year 2007
_chemical_formula_sum 'C28 H40 Au2 Cl5 F24 N4 O8 P4 Rh'
_chemical_formula_weight 1814.61
_chemical_name_systematic
; 
 ? 
;
_space_group_IT_number 14
_symmetry_cell_setting monoclinic
_symmetry_space_group_name_Hall '-P 2yn'
_symmetry_space_group_name_H-M 'P 1 21/n 1'
_atom_sites_solution_hydrogens geom
_atom_sites_solution_primary direct
_atom_sites_solution_secondary difmap
_audit_creation_method SHELXL-97
_cell_angle_alpha 90.00
_cell_angle_beta 92.803(3)
_cell_angle_gamma 90.00
_cell_formula_units_Z 4
_cell_length_a 16.111(3)
_cell_length_b 20.119(3)
_cell_length_c 17.299(3)
_cell_measurement_reflns_used 6865
_cell_measurement_temperature 100(2)
_cell_measurement_theta_max 28.25
_cell_measurement_theta_min 2.34
_cell_volume 5600.5(17)
_computing_cell_refinement 'Bruker SMART'
_computing_data_collection 'Bruker SMART'
_computing_data_reduction 'Bruker SAINT'
_computing_molecular_graphics 'Bruker SHELXTL'
_computing_publication_material 'Bruker SHELXTL'
_computing_structure_refinement 'SHELXL-97 (Sheldrick, 1997)'
_computing_structure_solution 'SHELXS-97 (Sheldrick, 1990)'
_diffrn_ambient_temperature 100(2)
_diffrn_measured_fraction_theta_full 0.957
_diffrn_measured_fraction_theta_max 0.957
_diffrn_measurement_device_type 'CCD area detector'
_diffrn_measurement_method 'phi and omega scans'
_diffrn_radiation_monochromator graphite
_diffrn_radiation_source 'fine-focus sealed tube'
_diffrn_radiation_type MoK\a
_diffrn_radiation_wavelength 0.71073
_diffrn_reflns_av_R_equivalents 0.0372
_diffrn_reflns_av_sigmaI/netI 0.0387
_diffrn_reflns_limit_h_max 14
_diffrn_reflns_limit_h_min -21
_diffrn_reflns_limit_k_max 26
_diffrn_reflns_limit_k_min -26
_diffrn_reflns_limit_l_max 20
_diffrn_reflns_limit_l_min -23
_diffrn_reflns_number 31787
_diffrn_reflns_theta_full 28.26
_diffrn_reflns_theta_max 28.26
_diffrn_reflns_theta_min 1.55
_exptl_absorpt_coefficient_mu 5.995
_exptl_absorpt_correction_T_max 0.4117
_exptl_absorpt_correction_T_min 0.3156
_exptl_absorpt_correction_type empirical
_exptl_absorpt_process_details SADABS
_exptl_crystal_colour Orange
_exptl_crystal_density_diffrn 2.152
_exptl_crystal_density_meas ?
_exptl_crystal_density_method .
_exptl_crystal_description Block
_exptl_crystal_F_000 3456
_exptl_crystal_size_max 0.25
_exptl_crystal_size_mid 0.20
_exptl_crystal_size_min 0.18
_refine_diff_density_max 2.183
_refine_diff_density_min -1.961
_refine_diff_density_rms 0.140
_refine_ls_extinction_method none
_refine_ls_goodness_of_fit_ref 1.018
_refine_ls_hydrogen_treatment constr
_refine_ls_matrix_type full
_refine_ls_number_parameters 693
_refine_ls_number_reflns 13291
_refine_ls_number_restraints 0
_refine_ls_restrained_S_all 1.018
_refine_ls_R_factor_all 0.0347
_refine_ls_R_factor_gt 0.0299
_refine_ls_shift/su_max 0.003
_refine_ls_shift/su_mean 0.000
_refine_ls_structure_factor_coef Fsqd
_refine_ls_weighting_details 'calc w=1/[\s^2^(Fo^2^)+(0.0454P)^2^+2.3422P] where P=(Fo^2^+2Fc^2^)/3'
_refine_ls_weighting_scheme calc
_refine_ls_wR_factor_gt 0.0751
_refine_ls_wR_factor_ref 0.0773
_reflns_number_gt 11868
_reflns_number_total 13291
_reflns_threshold_expression >2sigma(I)
_cod_data_source_file ic062203fsi20061119_025119_1.cif
_cod_data_source_block c06010_p21n
_cod_depositor_comments
;
The following automatic conversions were performed:
'_symmetry_cell_setting' value 'Monoclinic' changed to 'monoclinic'
according to '/home/saulius/struct/CIF-dictionaries/cif_core.dic'
dictionary named 'cif_core.dic' version 2.4.1 from 2010-06-29.

Automatic conversion script
Id: cif_fix_enum 1527 2010-12-29 10:47:43Z saulius 
;
_cod_original_cell_volume 5600.5(16)
_cod_database_code 4307703

loop_
_symmetry_equiv_pos_as_xyz
'x, y, z'
'-x+1/2, y+1/2, -z+1/2'
'-x, -y, -z'
'x-1/2, -y-1/2, z-1/2'

loop_
_atom_site_label
_atom_site_type_symbol
_atom_site_fract_x
_atom_site_fract_y
_atom_site_fract_z
_atom_site_U_iso_or_equiv
_atom_site_adp_type
_atom_site_occupancy
_atom_site_symmetry_multiplicity
_atom_site_calc_flag
_atom_site_refinement_flags
_atom_site_disorder_assembly
_atom_site_disorder_group
Au1 Au 0.465102(7) 0.849080(6) 0.365880(7) 0.01267(4) Uani 1 1 d . . .
Au2 Au 0.299821(10) 0.504326(7) 0.272381(9) 0.02798(5) Uani 1 1 d . . .
Rh1 Rh 0.377293(15) 0.751420(12) 0.298784(15) 0.01168(6) Uani 1 1 d . . .
Cl1 Cl 0.53359(5) 0.95033(4) 0.41085(5) 0.01978(17) Uani 1 1 d . . .
Cl2 Cl 0.56875(5) 0.76371(4) 0.45990(5) 0.02077(17) Uani 1 1 d . . .
Cl3 Cl 0.29481(5) 0.66867(4) 0.23401(5) 0.01953(17) Uani 1 1 d . . .
Cl4 Cl 0.15915(7) 0.50441(6) 0.26294(7) 0.0429(3) Uani 1 1 d . . .
Cl5 Cl 0.44064(7) 0.50254(5) 0.27992(8) 0.0435(3) Uani 1 1 d . . .
P1 P 0.55493(5) 0.84692(4) 0.26632(5) 0.01474(17) Uani 1 1 d . . .
P2 P 0.36859(5) 0.85866(4) 0.45867(5) 0.01406(17) Uani 1 1 d . . .
P3 P 0.48915(5) 0.71677(4) 0.23015(5) 0.01373(16) Uani 1 1 d . . .
P4 P 0.25871(5) 0.77920(4) 0.35973(5) 0.01351(16) Uani 1 1 d . . .
N1 N 0.56135(17) 0.77547(14) 0.21943(17) 0.0161(6) Uani 1 1 d . . .
N2 N 0.27528(18) 0.82481(15) 0.44020(17) 0.0173(6) Uani 1 1 d . . .
N3 N 0.39835(18) 0.65476(14) 0.44029(18) 0.0181(6) Uani 1 1 d . . .
N4 N 0.33176(19) 0.83165(15) 0.14817(18) 0.0193(6) Uani 1 1 d . . .
C1 C 0.6250(2) 0.76664(19) 0.1601(2) 0.0231(8) Uani 1 1 d . . .
H1A H 0.6009 0.7792 0.1090 0.035 Uiso 1 1 calc R . .
H1B H 0.6426 0.7200 0.1591 0.035 Uiso 1 1 calc R . .
H1C H 0.6731 0.7950 0.1732 0.035 Uiso 1 1 calc R . .
C2 C 0.2159(2) 0.8267(2) 0.5039(2) 0.0322(10) Uani 1 1 d . . .
H2A H 0.2293 0.7908 0.5408 0.048 Uiso 1 1 calc R . .
H2B H 0.1590 0.8208 0.4822 0.048 Uiso 1 1 calc R . .
H2C H 0.2204 0.8696 0.5306 0.048 Uiso 1 1 calc R . .
C3 C 0.3979(2) 0.69055(16) 0.3887(2) 0.0155(7) Uani 1 1 d . . .
C4 C 0.4027(2) 0.61263(17) 0.5106(2) 0.0209(7) Uani 1 1 d . . .
C5 C 0.3720(4) 0.6546(2) 0.5760(3) 0.0406(12) Uani 1 1 d . . .
H5A H 0.4099 0.6921 0.5857 0.061 Uiso 1 1 calc R . .
H5B H 0.3699 0.6275 0.6229 0.061 Uiso 1 1 calc R . .
H5C H 0.3162 0.6714 0.5617 0.061 Uiso 1 1 calc R . .
C6 C 0.3477(3) 0.5521(2) 0.4934(3) 0.0313(9) Uani 1 1 d . . .
H6A H 0.2897 0.5663 0.4859 0.047 Uiso 1 1 calc R . .
H6B H 0.3529 0.5210 0.5369 0.047 Uiso 1 1 calc R . .
H6C H 0.3653 0.5301 0.4463 0.047 Uiso 1 1 calc R . .
C7 C 0.4938(2) 0.5937(2) 0.5247(2) 0.0291(9) Uani 1 1 d . . .
H7A H 0.5106 0.5642 0.4832 0.044 Uiso 1 1 calc R . .
H7B H 0.5012 0.5707 0.5745 0.044 Uiso 1 1 calc R . .
H7C H 0.5281 0.6339 0.5254 0.044 Uiso 1 1 calc R . .
C8 C 0.3492(2) 0.80817(16) 0.2069(2) 0.0157(7) Uani 1 1 d . . .
C9 C 0.3062(2) 0.85348(18) 0.0694(2) 0.0229(8) Uani 1 1 d . . .
C10 C 0.3219(3) 0.7951(2) 0.0156(2) 0.0373(10) Uani 1 1 d . . .
H10A H 0.3808 0.7827 0.0203 0.056 Uiso 1 1 calc R . .
H10B H 0.3073 0.8080 -0.0380 0.056 Uiso 1 1 calc R . .
H10C H 0.2878 0.7571 0.0299 0.056 Uiso 1 1 calc R . .
C11 C 0.3561(4) 0.9139(3) 0.0499(3) 0.0492(14) Uani 1 1 d . . .
H11A H 0.3491 0.9482 0.0892 0.074 Uiso 1 1 calc R . .
H11B H 0.3368 0.9309 -0.0009 0.074 Uiso 1 1 calc R . .
H11C H 0.4150 0.9018 0.0488 0.074 Uiso 1 1 calc R . .
C12 C 0.2131(3) 0.8693(2) 0.0699(3) 0.0349(10) Uani 1 1 d . . .
H12A H 0.1822 0.8285 0.0802 0.052 Uiso 1 1 calc R . .
H12B H 0.1942 0.8873 0.0194 0.052 Uiso 1 1 calc R . .
H12C H 0.2034 0.9021 0.1103 0.052 Uiso 1 1 calc R . .
C13 C 0.6984(2) 0.8487(2) 0.3552(2) 0.0279(9) Uani 1 1 d . . .
H13A H 0.6843 0.8030 0.3711 0.033 Uiso 1 1 calc R . .
H13B H 0.6889 0.8792 0.3989 0.033 Uiso 1 1 calc R . .
C14 C 0.7861(3) 0.8523(2) 0.3334(3) 0.0331(10) Uani 1 1 d . . .
C15 C 0.5507(2) 0.96823(17) 0.2066(2) 0.0218(8) Uani 1 1 d . . .
H15A H 0.5804 0.9774 0.2569 0.026 Uiso 1 1 calc R . .
H15B H 0.4979 0.9935 0.2043 0.026 Uiso 1 1 calc R . .
C16 C 0.6032(2) 0.98837(17) 0.1412(2) 0.0234(8) Uani 1 1 d . . .
C17 C 0.4591(2) 0.85101(18) 0.5912(2) 0.0216(8) Uani 1 1 d . . .
H17A H 0.4795 0.8940 0.5719 0.026 Uiso 1 1 calc R . .
H17B H 0.5064 0.8196 0.5960 0.026 Uiso 1 1 calc R . .
C18 C 0.4207(3) 0.86013(19) 0.6685(2) 0.0256(8) Uani 1 1 d . . .
C19 C 0.3366(2) 0.98830(18) 0.4392(2) 0.0222(8) Uani 1 1 d . . .
H19A H 0.3399 0.9754 0.3842 0.027 Uiso 1 1 calc R . .
H19B H 0.3781 1.0236 0.4510 0.027 Uiso 1 1 calc R . .
C20 C 0.2506(3) 1.0129(2) 0.4544(3) 0.0326(10) Uani 1 1 d . . .
C21 C 0.5745(2) 0.63155(18) 0.3248(2) 0.0205(7) Uani 1 1 d . . .
H21A H 0.5450 0.5929 0.3458 0.025 Uiso 1 1 calc R . .
H21B H 0.5712 0.6689 0.3618 0.025 Uiso 1 1 calc R . .
C22 C 0.6633(3) 0.6143(2) 0.3128(2) 0.0304(9) Uani 1 1 d . . .
C23 C 0.4339(2) 0.63968(17) 0.1120(2) 0.0199(7) Uani 1 1 d . . .
H23A H 0.3770 0.6457 0.0889 0.024 Uiso 1 1 calc R . .
H23B H 0.4319 0.6067 0.1544 0.024 Uiso 1 1 calc R . .
C24 C 0.4911(2) 0.61598(19) 0.0517(2) 0.0253(8) Uani 1 1 d . . .
C25 C 0.1142(2) 0.8420(2) 0.3188(2) 0.0291(9) Uani 1 1 d . . .
H25A H 0.1163 0.8912 0.3193 0.035 Uiso 1 1 calc R . .
H25B H 0.0980 0.8265 0.3702 0.035 Uiso 1 1 calc R . .
C26 C 0.0521(2) 0.8184(2) 0.2569(3) 0.0394(12) Uani 1 1 d . . .
C27 C 0.1648(2) 0.66589(18) 0.3669(2) 0.0207(7) Uani 1 1 d . . .
H27A H 0.2024 0.6276 0.3603 0.025 Uiso 1 1 calc R . .
H27B H 0.1386 0.6779 0.3158 0.025 Uiso 1 1 calc R . .
C28 C 0.1001(3) 0.6497(2) 0.4232(3) 0.0309(9) Uani 1 1 d . . .
F1 F 0.80241(17) 0.81154(19) 0.2756(2) 0.0674(11) Uani 1 1 d . . .
F2 F 0.80754(17) 0.91233(16) 0.3097(2) 0.0578(9) Uani 1 1 d . . .
F3 F 0.83699(16) 0.83742(16) 0.39409(18) 0.0510(8) Uani 1 1 d . . .
F4 F 0.67473(14) 0.95530(12) 0.14021(16) 0.0375(6) Uani 1 1 d . . .
F5 F 0.62146(16) 1.05357(11) 0.14776(14) 0.0335(6) Uani 1 1 d . . .
F6 F 0.56388(16) 0.97946(12) 0.07179(13) 0.0323(5) Uani 1 1 d . . .
F7 F 0.47907(17) 0.88115(13) 0.72106(13) 0.0374(6) Uani 1 1 d . . .
F8 F 0.35918(16) 0.90537(13) 0.66584(14) 0.0375(6) Uani 1 1 d . . .
F9 F 0.38842(17) 0.80372(12) 0.69454(14) 0.0359(6) Uani 1 1 d . . .
F10 F 0.2381(2) 1.07077(15) 0.41861(19) 0.0596(9) Uani 1 1 d . . .
F11 F 0.23949(17) 1.02187(14) 0.52955(15) 0.0407(6) Uani 1 1 d . . .
F12 F 0.19123(15) 0.97095(16) 0.42807(17) 0.0495(8) Uani 1 1 d . . .
F13 F 0.67215(18) 0.56951(16) 0.25746(16) 0.0558(9) Uani 1 1 d . . .
F14 F 0.70827(16) 0.66745(17) 0.29424(19) 0.0528(8) Uani 1 1 d . . .
F15 F 0.69840(16) 0.58915(14) 0.37853(15) 0.0421(7) Uani 1 1 d . . .
F16 F 0.56710(14) 0.60093(12) 0.08104(15) 0.0344(6) Uani 1 1 d . . .
F17 F 0.50124(15) 0.66143(13) -0.00425(13) 0.0315(5) Uani 1 1 d . . .
F18 F 0.45898(17) 0.56197(13) 0.01676(16) 0.0427(7) Uani 1 1 d . . .
F19 F 0.07208(17) 0.83497(15) 0.18658(17) 0.0479(7) Uani 1 1 d . . .
F20 F 0.0445(2) 0.75225(16) 0.2571(3) 0.0917(16) Uani 1 1 d . . .
F21 F -0.02194(16) 0.84426(19) 0.2685(2) 0.0657(11) Uani 1 1 d . . .
F22 F 0.04736(16) 0.70065(15) 0.43351(19) 0.0509(8) Uani 1 1 d . . .
F23 F 0.1335(2) 0.63507(15) 0.49341(15) 0.0485(7) Uani 1 1 d . . .
F24 F 0.05399(18) 0.59804(14) 0.39885(17) 0.0522(8) Uani 1 1 d . . .
O1 O 0.64786(15) 0.86819(12) 0.28749(14) 0.0183(5) Uani 1 1 d . . .
O2 O 0.53426(15) 0.89775(11) 0.19847(14) 0.0190(5) Uani 1 1 d . . .
O3 O 0.39408(15) 0.82469(12) 0.53869(14) 0.0177(5) Uani 1 1 d . . .
O4 O 0.35254(14) 0.93184(11) 0.48833(14) 0.0166(5) Uani 1 1 d . . .
O5 O 0.53764(16) 0.65016(11) 0.25032(15) 0.0185(5) Uani 1 1 d . . .
O6 O 0.46597(14) 0.70216(12) 0.14152(14) 0.0177(5) Uani 1 1 d . . .
O7 O 0.19408(14) 0.81531(12) 0.30177(14) 0.0179(5) Uani 1 1 d . . .
O8 O 0.20937(15) 0.72139(12) 0.40050(14) 0.0188(5) Uani 1 1 d . . .

loop_
_atom_site_aniso_label
_atom_site_aniso_U_11
_atom_site_aniso_U_22
_atom_site_aniso_U_33
_atom_site_aniso_U_23
_atom_site_aniso_U_13
_atom_site_aniso_U_12
Au1 0.01234(6) 0.01265(6) 0.01310(7) -0.00163(4) 0.00139(5) -0.00125(4)
Au2 0.03543(9) 0.02432(8) 0.02400(9) 0.00136(6) -0.00060(7) -0.00696(6)
Rh1 0.01168(11) 0.01147(11) 0.01189(13) 0.00003(9) 0.00071(9) -0.00075(9)
Cl1 0.0192(4) 0.0170(4) 0.0233(4) -0.0064(3) 0.0023(3) -0.0040(3)
Cl2 0.0197(4) 0.0210(4) 0.0213(4) 0.0010(3) -0.0022(3) 0.0023(3)
Cl3 0.0189(4) 0.0199(4) 0.0200(4) -0.0056(3) 0.0034(3) -0.0064(3)
Cl4 0.0348(6) 0.0602(8) 0.0345(6) -0.0066(5) 0.0087(5) -0.0082(5)
Cl5 0.0364(6) 0.0317(5) 0.0611(8) 0.0094(5) -0.0104(6) -0.0082(4)
P1 0.0148(4) 0.0136(4) 0.0160(4) -0.0016(3) 0.0023(3) -0.0025(3)
P2 0.0143(4) 0.0139(4) 0.0140(4) -0.0017(3) 0.0006(3) -0.0001(3)
P3 0.0139(4) 0.0120(4) 0.0154(4) -0.0010(3) 0.0018(3) -0.0011(3)
P4 0.0121(4) 0.0147(4) 0.0137(4) -0.0009(3) 0.0010(3) -0.0012(3)
N1 0.0157(13) 0.0155(13) 0.0177(15) -0.0023(11) 0.0057(11) -0.0039(11)
N2 0.0150(13) 0.0210(14) 0.0164(15) -0.0050(11) 0.0058(12) -0.0024(11)
N3 0.0167(14) 0.0164(14) 0.0211(16) 0.0021(11) -0.0004(12) -0.0001(11)
N4 0.0193(14) 0.0216(14) 0.0172(16) 0.0027(12) 0.0025(12) -0.0011(12)
C1 0.0214(17) 0.0232(18) 0.026(2) -0.0072(15) 0.0101(15) -0.0062(15)
C2 0.0220(19) 0.050(3) 0.026(2) -0.0129(19) 0.0126(17) -0.0112(18)
C3 0.0133(15) 0.0139(15) 0.0193(17) -0.0038(13) 0.0000(13) 0.0001(12)
C4 0.0285(19) 0.0153(16) 0.0188(18) 0.0065(13) -0.0009(15) 0.0008(14)
C5 0.071(3) 0.031(2) 0.020(2) 0.0047(17) 0.006(2) 0.011(2)
C6 0.032(2) 0.0253(19) 0.035(2) 0.0078(17) -0.0067(18) -0.0086(17)
C7 0.029(2) 0.0259(19) 0.031(2) 0.0101(16) -0.0063(17) 0.0015(16)
C8 0.0130(15) 0.0171(15) 0.0173(17) -0.0036(13) 0.0040(13) -0.0020(13)
C9 0.0289(19) 0.0249(18) 0.0147(18) 0.0046(14) -0.0027(15) -0.0034(15)
C10 0.046(3) 0.046(3) 0.019(2) -0.0034(18) -0.0003(19) 0.011(2)
C11 0.064(3) 0.055(3) 0.028(2) 0.016(2) 0.000(2) -0.024(3)
C12 0.038(2) 0.040(2) 0.025(2) 0.0006(18) -0.0077(18) 0.010(2)
C13 0.0182(18) 0.038(2) 0.027(2) 0.0030(17) -0.0034(16) -0.0061(16)
C14 0.0211(19) 0.038(2) 0.040(3) -0.0031(19) -0.0022(18) -0.0010(17)
C15 0.0281(19) 0.0121(15) 0.026(2) 0.0000(13) 0.0073(16) -0.0015(14)
C16 0.0282(19) 0.0156(16) 0.027(2) 0.0006(14) 0.0067(16) -0.0022(15)
C17 0.0200(17) 0.0243(18) 0.0201(19) -0.0031(14) -0.0024(15) -0.0014(14)
C18 0.032(2) 0.0224(18) 0.022(2) -0.0009(15) -0.0005(17) 0.0015(16)
C19 0.0256(19) 0.0203(17) 0.0205(19) 0.0015(14) -0.0016(15) 0.0064(15)
C20 0.032(2) 0.034(2) 0.031(2) -0.0027(18) -0.0053(19) 0.0154(18)
C21 0.0229(17) 0.0183(16) 0.0201(18) 0.0012(14) -0.0007(15) 0.0046(14)
C22 0.027(2) 0.039(2) 0.025(2) -0.0010(17) -0.0033(17) 0.0079(18)
C23 0.0178(16) 0.0197(16) 0.0224(19) -0.0086(14) 0.0026(14) -0.0054(14)
C24 0.0220(18) 0.0238(18) 0.031(2) -0.0098(16) 0.0072(16) -0.0048(15)
C25 0.0203(18) 0.041(2) 0.026(2) 0.0034(17) 0.0022(16) 0.0114(17)
C26 0.0179(19) 0.032(2) 0.068(4) 0.015(2) -0.008(2) -0.0014(17)
C27 0.0219(17) 0.0195(16) 0.0210(19) -0.0026(14) 0.0038(15) -0.0069(14)
C28 0.033(2) 0.032(2) 0.029(2) -0.0075(17) 0.0102(18) -0.0157(18)
F1 0.0293(15) 0.095(3) 0.078(2) -0.042(2) 0.0023(15) 0.0182(16)
F2 0.0318(14) 0.065(2) 0.076(2) 0.0248(17) -0.0064(14) -0.0240(14)
F3 0.0223(13) 0.075(2) 0.0546(19) 0.0112(16) -0.0119(12) -0.0008(13)
F4 0.0246(12) 0.0356(13) 0.0539(17) 0.0055(12) 0.0168(11) 0.0026(11)
F5 0.0460(14) 0.0207(11) 0.0346(14) -0.0003(10) 0.0095(11) -0.0124(10)
F6 0.0491(15) 0.0279(12) 0.0200(12) 0.0010(9) 0.0050(11) -0.0074(11)
F7 0.0518(16) 0.0392(14) 0.0202(12) -0.0090(10) -0.0102(11) -0.0011(12)
F8 0.0429(14) 0.0397(14) 0.0305(13) -0.0075(11) 0.0073(11) 0.0168(12)
F9 0.0511(15) 0.0339(13) 0.0231(12) 0.0070(10) 0.0058(11) -0.0067(12)
F10 0.068(2) 0.0515(18) 0.059(2) 0.0106(15) 0.0000(16) 0.0443(16)
F11 0.0420(15) 0.0471(15) 0.0333(15) -0.0118(12) 0.0055(12) 0.0176(13)
F12 0.0224(12) 0.070(2) 0.0543(19) -0.0178(15) -0.0135(12) 0.0096(13)
F13 0.0535(17) 0.074(2) 0.0388(16) -0.0208(15) -0.0061(14) 0.0420(16)
F14 0.0232(13) 0.073(2) 0.062(2) 0.0180(16) 0.0005(13) -0.0077(13)
F15 0.0359(14) 0.0572(17) 0.0323(14) 0.0032(12) -0.0088(11) 0.0189(13)
F16 0.0236(11) 0.0369(13) 0.0436(15) -0.0043(11) 0.0099(11) 0.0068(10)
F17 0.0336(13) 0.0416(14) 0.0200(12) -0.0015(10) 0.0089(10) -0.0022(10)
F18 0.0464(15) 0.0348(14) 0.0483(17) -0.0285(12) 0.0160(13) -0.0107(12)
F19 0.0418(16) 0.0645(19) 0.0355(16) -0.0073(14) -0.0178(13) 0.0136(14)
F20 0.062(2) 0.0410(18) 0.165(4) 0.034(2) -0.065(2) -0.0261(16)
F21 0.0154(12) 0.111(3) 0.071(2) 0.032(2) 0.0023(14) 0.0106(15)
F22 0.0296(13) 0.0511(17) 0.074(2) -0.0116(15) 0.0273(14) -0.0042(13)
F23 0.069(2) 0.0521(17) 0.0258(14) 0.0110(12) 0.0115(14) -0.0247(15)
F24 0.0545(17) 0.0531(17) 0.0511(18) -0.0196(14) 0.0235(14) -0.0406(15)
O1 0.0146(11) 0.0220(12) 0.0186(13) -0.0022(10) 0.0026(10) -0.0046(10)
O2 0.0243(12) 0.0138(11) 0.0189(13) 0.0019(9) 0.0024(10) -0.0040(10)
O3 0.0195(12) 0.0172(11) 0.0164(12) 0.0001(9) 0.0008(10) -0.0013(10)
O4 0.0169(11) 0.0133(11) 0.0196(13) -0.0016(9) 0.0007(10) 0.0021(9)
O5 0.0214(12) 0.0147(11) 0.0194(13) -0.0010(9) 0.0022(10) 0.0035(9)
O6 0.0185(11) 0.0169(11) 0.0177(12) -0.0033(9) 0.0012(10) -0.0024(10)
O7 0.0139(11) 0.0217(12) 0.0180(13) 0.0018(10) -0.0001(10) 0.0017(10)
O8 0.0202(12) 0.0183(12) 0.0180(13) -0.0009(9) 0.0013(10) -0.0071(10)

loop_
_atom_type_symbol
_atom_type_description
_atom_type_scat_dispersion_real
_atom_type_scat_dispersion_imag
_atom_type_scat_source
C C 0.0033 0.0016 'International Tables Vol C Tables 4.2.6.8 and 6.1.1.4'
H H 0.0000 0.0000 'International Tables Vol C Tables 4.2.6.8 and 6.1.1.4'
N N 0.0061 0.0033 'International Tables Vol C Tables 4.2.6.8 and 6.1.1.4'
O O 0.0106 0.0060 'International Tables Vol C Tables 4.2.6.8 and 6.1.1.4'
F F 0.0171 0.0103 'International Tables Vol C Tables 4.2.6.8 and 6.1.1.4'
P P 0.1023 0.0942 'International Tables Vol C Tables 4.2.6.8 and 6.1.1.4'
Cl Cl 0.1484 0.1585 'International Tables Vol C Tables 4.2.6.8 and 6.1.1.4'
Rh Rh -1.1178 0.9187 'International Tables Vol C Tables 4.2.6.8 and 6.1.1.4'
Au Au -2.0133 8.8022 'International Tables Vol C Tables 4.2.6.8 and 6.1.1.4'

loop_
_geom_angle_atom_site_label_1
_geom_angle_atom_site_label_2
_geom_angle_atom_site_label_3
_geom_angle
_geom_angle_site_symmetry_1
_geom_angle_site_symmetry_3
_geom_angle_publ_flag
P2 Au1 P1 174.64(3) . . ?
P2 Au1 Cl1 91.04(3) . . ?
P1 Au1 Cl1 87.88(3) . . ?
P2 Au1 Rh1 90.18(2) . . ?
P1 Au1 Rh1 90.00(2) . . ?
Cl1 Au1 Rh1 170.28(2) . . ?
P2 Au1 Cl2 92.84(3) . . ?
P1 Au1 Cl2 92.48(3) . . ?
Cl1 Au1 Cl2 94.50(3) . . ?
Rh1 Au1 Cl2 95.07(2) . . ?
Cl4 Au2 Cl5 178.80(5) . . ?
C8 Rh1 C3 175.73(13) . . ?
C8 Rh1 P4 93.76(10) . . ?
C3 Rh1 P4 84.37(10) . . ?
C8 Rh1 P3 85.14(10) . . ?
C3 Rh1 P3 96.37(10) . . ?
P4 Rh1 P3 174.62(3) . . ?
C8 Rh1 Cl3 85.73(9) . . ?
C3 Rh1 Cl3 90.31(9) . . ?
P4 Rh1 Cl3 85.89(3) . . ?
P3 Rh1 Cl3 88.77(3) . . ?
C8 Rh1 Au1 91.14(9) . . ?
C3 Rh1 Au1 92.80(9) . . ?
P4 Rh1 Au1 93.25(2) . . ?
P3 Rh1 Au1 92.04(2) . . ?
Cl3 Rh1 Au1 176.68(2) . . ?
O2 P1 O1 99.18(14) . . ?
O2 P1 N1 102.35(14) . . ?
O1 P1 N1 105.47(14) . . ?
O2 P1 Au1 115.21(10) . . ?
O1 P1 Au1 116.35(10) . . ?
N1 P1 Au1 116.04(11) . . ?
O3 P2 O4 99.08(13) . . ?
O3 P2 N2 100.63(14) . . ?
O4 P2 N2 106.37(14) . . ?
O3 P2 Au1 114.84(10) . . ?
O4 P2 Au1 115.54(10) . . ?
N2 P2 Au1 117.82(11) . . ?
O5 P3 O6 98.43(13) . . ?
O5 P3 N1 106.49(14) . . ?
O6 P3 N1 98.95(14) . . ?
O5 P3 Rh1 122.07(11) . . ?
O6 P3 Rh1 113.51(10) . . ?
N1 P3 Rh1 114.02(11) . . ?
O7 P4 O8 106.74(13) . . ?
O7 P4 N2 110.29(14) . . ?
O8 P4 N2 95.43(14) . . ?
O7 P4 Rh1 110.89(10) . . ?
O8 P4 Rh1 118.04(10) . . ?
N2 P4 Rh1 114.33(11) . . ?
C1 N1 P1 120.0(2) . . ?
C1 N1 P3 119.7(2) . . ?
P1 N1 P3 119.84(17) . . ?
C2 N2 P2 116.9(2) . . ?
C2 N2 P4 122.9(2) . . ?
P2 N2 P4 119.21(18) . . ?
C3 N3 C4 175.4(3) . . ?
C8 N4 C9 172.9(4) . . ?
N3 C3 Rh1 170.8(3) . . ?
N3 C4 C5 106.9(3) . . ?
N3 C4 C7 106.3(3) . . ?
C5 C4 C7 111.6(4) . . ?
N3 C4 C6 107.0(3) . . ?
C5 C4 C6 112.5(4) . . ?
C7 C4 C6 112.1(3) . . ?
N4 C8 Rh1 169.4(3) . . ?
N4 C9 C11 108.6(3) . . ?
N4 C9 C10 106.7(3) . . ?
C11 C9 C10 112.2(4) . . ?
N4 C9 C12 106.6(3) . . ?
C11 C9 C12 111.6(4) . . ?
C10 C9 C12 110.7(3) . . ?
O1 C13 C14 106.6(3) . . ?
F2 C14 F1 105.4(4) . . ?
F2 C14 F3 106.7(3) . . ?
F1 C14 F3 108.5(4) . . ?
F2 C14 C13 112.9(4) . . ?
F1 C14 C13 112.9(4) . . ?
F3 C14 C13 110.2(4) . . ?
O2 C15 C16 107.3(3) . . ?
F4 C16 F6 107.0(3) . . ?
F4 C16 F5 107.6(3) . . ?
F6 C16 F5 107.2(3) . . ?
F4 C16 C15 113.3(3) . . ?
F6 C16 C15 112.3(3) . . ?
F5 C16 C15 109.2(3) . . ?
O3 C17 C18 106.5(3) . . ?
F9 C18 F7 108.1(3) . . ?
F9 C18 F8 106.7(3) . . ?
F7 C18 F8 107.5(3) . . ?
F9 C18 C17 112.2(3) . . ?
F7 C18 C17 109.5(3) . . ?
F8 C18 C17 112.6(3) . . ?
O4 C19 C20 107.2(3) . . ?
F10 C20 F11 108.0(4) . . ?
F10 C20 F12 107.7(3) . . ?
F11 C20 F12 106.8(4) . . ?
F10 C20 C19 109.1(4) . . ?
F11 C20 C19 112.5(3) . . ?
F12 C20 C19 112.5(3) . . ?
O5 C21 C22 106.9(3) . . ?
F13 C22 F14 107.0(4) . . ?
F13 C22 F15 107.4(3) . . ?
F14 C22 F15 107.1(3) . . ?
F13 C22 C21 113.2(3) . . ?
F14 C22 C21 112.3(3) . . ?
F15 C22 C21 109.6(3) . . ?
O6 C23 C24 107.6(3) . . ?
F18 C24 F16 108.3(3) . . ?
F18 C24 F17 106.6(3) . . ?
F16 C24 F17 106.5(3) . . ?
F18 C24 C23 109.6(3) . . ?
F16 C24 C23 112.9(3) . . ?
F17 C24 C23 112.6(3) . . ?
O7 C25 C26 107.9(3) . . ?
F19 C26 F21 107.6(4) . . ?
F19 C26 F20 106.4(5) . . ?
F21 C26 F20 107.9(4) . . ?
F19 C26 C25 113.1(4) . . ?
F21 C26 C25 109.9(4) . . ?
F20 C26 C25 111.7(4) . . ?
O8 C27 C28 104.9(3) . . ?
F24 C28 F23 108.0(4) . . ?
F24 C28 F22 106.8(4) . . ?
F23 C28 F22 106.0(4) . . ?
F24 C28 C27 111.1(3) . . ?
F23 C28 C27 112.2(4) . . ?
F22 C28 C27 112.6(3) . . ?
C13 O1 P1 127.0(2) . . ?
C15 O2 P1 122.1(2) . . ?
C17 O3 P2 122.6(2) . . ?
C19 O4 P2 124.8(2) . . ?
C21 O5 P3 126.5(2) . . ?
C23 O6 P3 124.5(2) . . ?
C25 O7 P4 127.5(2) . . ?
C27 O8 P4 129.8(2) . . ?

loop_
_geom_bond_atom_site_label_1
_geom_bond_atom_site_label_2
_geom_bond_distance
_geom_bond_site_symmetry_2
_geom_bond_publ_flag
Au1 P2 2.2969(10) . ?
Au1 P1 2.3035(10) . ?
Au1 Cl1 2.4267(8) . ?
Au1 Rh1 2.6549(4) . ?
Au1 Cl2 2.8492(9) . ?
Au2 Cl4 2.2643(13) . ?
Au2 Cl5 2.2664(13) . ?
Rh1 C8 1.991(3) . ?
Rh1 C3 1.994(3) . ?
Rh1 P4 2.2958(9) . ?
Rh1 P3 2.3136(9) . ?
Rh1 Cl3 2.3764(9) . ?
P1 O2 1.580(3) . ?
P1 O1 1.583(2) . ?
P1 N1 1.656(3) . ?
P2 O3 1.580(3) . ?
P2 O4 1.585(2) . ?
P2 N2 1.667(3) . ?
P3 O5 1.582(2) . ?
P3 O6 1.588(3) . ?
P3 N1 1.674(3) . ?
P4 O7 1.586(2) . ?
P4 O8 1.593(3) . ?
P4 N2 1.678(3) . ?
N1 C1 1.497(5) . ?
N2 C2 1.496(5) . ?
N3 C3 1.147(4) . ?
N3 C4 1.482(4) . ?
N4 C8 1.143(4) . ?
N4 C9 1.471(5) . ?
C4 C5 1.514(6) . ?
C4 C7 1.525(5) . ?
C4 C6 1.527(5) . ?
C9 C11 1.504(6) . ?
C9 C10 1.528(6) . ?
C9 C12 1.533(6) . ?
C13 O1 1.447(4) . ?
C13 C14 1.483(6) . ?
C14 F2 1.327(5) . ?
C14 F1 1.329(5) . ?
C14 F3 1.335(5) . ?
C15 O2 1.448(4) . ?
C15 C16 1.501(5) . ?
C16 F4 1.331(4) . ?
C16 F6 1.343(5) . ?
C16 F5 1.348(4) . ?
C17 O3 1.453(4) . ?
C17 C18 1.512(6) . ?
C18 F9 1.336(4) . ?
C18 F7 1.343(4) . ?
C18 F8 1.345(5) . ?
C19 O4 1.434(4) . ?
C19 C20 1.505(6) . ?
C20 F10 1.330(5) . ?
C20 F11 1.334(5) . ?
C20 F12 1.338(5) . ?
C21 O5 1.441(4) . ?
C21 C22 1.497(5) . ?
C22 F13 1.327(5) . ?
C22 F14 1.339(5) . ?
C22 F15 1.344(5) . ?
C23 O6 1.443(4) . ?
C23 C24 1.502(5) . ?
C24 F18 1.335(4) . ?
C24 F16 1.338(4) . ?
C24 F17 1.347(5) . ?
C25 O7 1.438(4) . ?
C25 C26 1.506(6) . ?
C26 F19 1.316(6) . ?
C26 F21 1.326(5) . ?
C26 F20 1.336(5) . ?
C27 O8 1.435(4) . ?
C27 C28 1.496(6) . ?
C28 F24 1.334(4) . ?
C28 F23 1.337(5) . ?
C28 F22 1.349(5) . ?

loop_
_geom_torsion_atom_site_label_1
_geom_torsion_atom_site_label_2
_geom_torsion_atom_site_label_3
_geom_torsion_atom_site_label_4
_geom_torsion
_geom_torsion_site_symmetry_1
_geom_torsion_site_symmetry_2
_geom_torsion_site_symmetry_3
_geom_torsion_site_symmetry_4
_geom_torsion_publ_flag
P2 Au1 Rh1 P4 18.18(3) . . . . ?
P1 Au1 Rh1 P3 22.55(3) . . . . ?
